data_4509659
loop_
_publ_author_name
'Yang, Hongxun'
'Guo, Shengping'
'Tao, Jun'
'Lin, Jingxiang'
'Cao, Rong'

_publ_section_title
;
 Hydrothermal Syntheses, Crystal Structures, And Magnetic Properties of a
 Series of Complexes Constructed from Multinuclear Copper Clusters and
 Polyoxometalates
;
_journal_issue 11
_journal_name_full 'Crystal Growth &amp; Design'
_journal_page_first 4735
_journal_paper_doi 10.1021/cg9005983
_journal_volume 9
_journal_year 2009
_chemical_formula_sum 'C40 H42 Cu4 N8 O52 P3 V W11'
_chemical_formula_weight 3887.18
_chemical_name_systematic
;
 ?
;
_space_group_IT_number 2
_symmetry_cell_setting triclinic
_symmetry_space_group_name_Hall '-P 1'
_symmetry_space_group_name_H-M 'P -1'
_atom_sites_solution_hydrogens geom
_atom_sites_solution_primary direct
_atom_sites_solution_secondary difmap
_audit_creation_method SHELXL-97
_cell_angle_alpha 103.265(5)
_cell_angle_beta 108.906(6)
_cell_angle_gamma 90.863(4)
_cell_formula_units_Z 1
_cell_length_a 12.0086(17)
_cell_length_b 12.1777(13)
_cell_length_c 13.547(2)
_cell_measurement_reflns_used 4553
_cell_measurement_temperature 293(2)
_cell_measurement_theta_max 27.4708
_cell_measurement_theta_min 2.0657
_cell_volume 1815.6(4)
_computing_cell_refinement 'CrystalClear (Rigaku Inc., 2007)'
_computing_data_collection 'CrystalClear (Rigaku Inc., 2007)'
_computing_data_reduction 'CrystalClear (Rigaku Inc., 2007)'
_computing_structure_refinement 'SHELXL-97 (Sheldrick, 1997)'
_diffrn_ambient_temperature 293(2)
_diffrn_measured_fraction_theta_full 0.945
_diffrn_measured_fraction_theta_max 0.945
_diffrn_measurement_device_type 'Mercury70 (2x2 bin mode)'
_diffrn_measurement_method CCD_Profile_fitting
_diffrn_radiation_monochromator graphite
_diffrn_radiation_source 'fine-focus sealed tube'
_diffrn_radiation_type MoK\a
_diffrn_radiation_wavelength 0.71073
_diffrn_reflns_av_R_equivalents 0.0269
_diffrn_reflns_av_sigmaI/netI 0.0409
_diffrn_reflns_limit_h_max 15
_diffrn_reflns_limit_h_min -14
_diffrn_reflns_limit_k_max 15
_diffrn_reflns_limit_k_min -15
_diffrn_reflns_limit_l_max 16
_diffrn_reflns_limit_l_min -17
_diffrn_reflns_number 13687
_diffrn_reflns_theta_full 27.48
_diffrn_reflns_theta_max 27.48
_diffrn_reflns_theta_min 2.07
_exptl_absorpt_coefficient_mu 18.60
_exptl_absorpt_correction_T_max 0.060
_exptl_absorpt_correction_T_min 0.010
_exptl_absorpt_correction_type multi-scan
_exptl_crystal_colour Green
_exptl_crystal_density_diffrn 3.539
_exptl_crystal_density_method 'not measured'
_exptl_crystal_description Prism
_exptl_crystal_F_000 1736
_exptl_crystal_size_max 0.18
_exptl_crystal_size_mid 0.13
_exptl_crystal_size_min 0.09
_refine_diff_density_max 2.134
_refine_diff_density_min -2.442
_refine_diff_density_rms 0.347
_refine_ls_extinction_coef 0.00058
_refine_ls_extinction_expression Fc^*^=kFc[1+0.001xFc^2^\l^3^/sin(2\q)]^-1/4^
_refine_ls_extinction_method shelxl
_refine_ls_goodness_of_fit_ref 1.126
_refine_ls_hydrogen_treatment mixed
_refine_ls_matrix_type full
_refine_ls_number_parameters 553
_refine_ls_number_reflns 7871
_refine_ls_number_restraints 25
_refine_ls_restrained_S_all 1.124
_refine_ls_R_factor_all 0.0540
_refine_ls_R_factor_gt 0.0395
_refine_ls_shift/su_max 0.001
_refine_ls_shift/su_mean 0.000
_refine_ls_structure_factor_coef Fsqd
_refine_ls_weighting_details 'calc w=1/[\s^2^(Fo^2^)+(0.0547P)^2^+17.3967P] where P=(Fo^2^+2Fc^2^)/3'
_refine_ls_weighting_scheme calc
_refine_ls_wR_factor_gt 0.0964
_refine_ls_wR_factor_ref 0.1197
_reflns_number_gt 6387
_reflns_number_total 8331
_reflns_threshold_expression >2sigma(I)
_cod_data_source_file cg9005983sup1.cif
_cod_data_source_block 5
_cod_depositor_comments
;
The following automatic conversions were performed:

'_symmetry_cell_setting' value 'Triclinic' changed to 'triclinic'
according to /home/saulius/struct/CIF-dictionaries/cif_core.dic
dictionary named 'cif_core.dic' version 2.4.2 from 2011-04-26.

Automatic conversion script
Id: cif_fix_values 1891 2012-01-12 08:04:46Z andrius 
;
_cod_database_code 4509659

loop_
_symmetry_equiv_pos_as_xyz
'x, y, z'
'-x, -y, -z'

loop_
_atom_site_label
_atom_site_type_symbol
_atom_site_fract_x
_atom_site_fract_y
_atom_site_fract_z
_atom_site_U_iso_or_equiv
_atom_site_adp_type
_atom_site_occupancy
_atom_site_symmetry_multiplicity
_atom_site_calc_flag
_atom_site_refinement_flags
_atom_site_disorder_group
W1 W 0.19000(5) 0.06775(5) 0.27198(4) 0.03484(15) Uani 0.906(5) 1 d P 1
W2 W -0.23525(4) 0.10394(4) 0.09015(4) 0.02707(13) Uani 0.906(5) 1 d P 1
W3 W 0.26932(4) 0.17207(4) 0.07699(4) 0.02727(13) Uani 0.906(5) 1 d P 1
W4 W 0.03292(5) 0.27926(4) 0.16188(4) 0.02854(13) Uani 0.906(5) 1 d P 1
W5 W -0.16277(5) 0.21071(4) -0.10681(4) 0.03241(14) Uani 0.906(5) 1 d P 1
W6 W -0.07507(5) -0.11097(4) 0.19360(4) 0.02921(14) Uani 0.906(5) 1 d P 1
V1 V 0.19000(5) 0.06775(5) 0.27198(4) 0.03484(15) Uani 0.094(5) 1 d P 2
V2 V -0.23525(4) 0.10394(4) 0.09015(4) 0.02707(13) Uani 0.094(5) 1 d P 2
V3 V 0.26932(4) 0.17207(4) 0.07699(4) 0.02727(13) Uani 0.094(5) 1 d P 2
V4 V 0.03292(5) 0.27926(4) 0.16188(4) 0.02854(13) Uani 0.094(5) 1 d P 2
V5 V -0.16277(5) 0.21071(4) -0.10681(4) 0.03241(14) Uani 0.094(5) 1 d P 2
V6 V -0.07507(5) -0.11097(4) 0.19360(4) 0.02921(14) Uani 0.094(5) 1 d P 2
P2 P 0.4837(2) 0.3574(2) 0.4163(2) 0.0233(6) Uani 1 1 d . .
P1 P 0.0000 0.0000 0.0000 0.0145(7) Uani 1 2 d S .
Cu2 Cu 0.47748(12) 0.42533(11) 0.65474(10) 0.0263(4) Uani 1 1 d . .
Cu1 Cu 0.27949(13) 0.50759(12) 0.40259(12) 0.0323(4) Uani 1 1 d . .
C11 C 0.1139(12) 0.4145(13) 0.6493(10) 0.043(3) Uani 1 1 d D .
H11 H 0.0860 0.4002 0.7021 0.052 Uiso 1 1 calc R .
C1 C 0.4588(14) 0.0654(12) 0.7361(13) 0.053(4) Uani 1 1 d D .
H1 H 0.4562 -0.0030 0.7553 0.064 Uiso 1 1 calc R .
C2 C 0.1748(11) 0.6549(10) 0.5306(9) 0.032(3) Uani 1 1 d D .
C3 C 0.1467(13) 0.7550(11) 0.5865(11) 0.046(3) Uani 1 1 d D .
H3 H 0.1204 0.7554 0.6440 0.055 Uiso 1 1 calc R .
C4 C 0.3617(17) 0.3849(15) 0.9028(13) 0.067(5) Uani 1 1 d D .
H4 H 0.3517 0.3229 0.9295 0.080 Uiso 1 1 calc R .
C5 C 0.1196(12) 0.5252(13) 0.6335(10) 0.045(3) Uani 1 1 d D .
H5 H 0.0934 0.5846 0.6744 0.054 Uiso 1 1 calc R .
C13 C 0.1963(16) 0.8488(12) 0.4688(12) 0.057(4) Uani 1 1 d D .
H13 H 0.2047 0.9141 0.4463 0.069 Uiso 1 1 calc R .
C6 C 0.4976(11) 0.1747(10) 0.6228(10) 0.036(3) Uani 1 1 d D .
H6 H 0.5211 0.1778 0.5645 0.043 Uiso 1 1 calc R .
C7 C 0.1646(9) 0.5431(10) 0.5564(9) 0.030(2) Uani 1 1 d D .
C8 C 0.3558(14) 0.5804(13) 0.9091(12) 0.052(4) Uani 1 1 d D .
H8 H 0.3433 0.6528 0.9420 0.063 Uiso 1 1 calc R .
C15 C 0.4291(15) 0.1641(12) 0.7940(12) 0.053(4) Uani 1 1 d D .
H15 H 0.4051 0.1628 0.8524 0.063 Uiso 1 1 calc R .
C9 C 0.1502(13) 0.3293(13) 0.5854(10) 0.048(3) Uani 1 1 d D .
H9 H 0.1436 0.2552 0.5917 0.057 Uiso 1 1 calc R .
C10 C 0.3320(19) 0.4875(19) 0.9453(17) 0.082(6) Uiso 1 1 d D .
H10 H 0.2962 0.4958 0.9977 0.099 Uiso 1 1 calc R .
C12 C 0.1583(17) 0.8540(13) 0.5558(12) 0.063(5) Uani 1 1 d D .
H12 H 0.1410 0.9223 0.5925 0.075 Uiso 1 1 calc R .
C14 C 0.4359(10) 0.2636(9) 0.7632(9) 0.028(2) Uani 1 1 d D .
C16 C 0.4919(14) 0.0731(13) 0.6501(12) 0.053(4) Uani 1 1 d D .
H16 H 0.5109 0.0085 0.6093 0.063 Uiso 1 1 calc R .
C17 C 0.3979(9) 0.5647(10) 0.8246(10) 0.038(3) Uani 1 1 d D .
H17 H 0.4107 0.6262 0.7984 0.046 Uiso 1 1 calc R .
C18 C 0.1970(8) 0.3541(10) 0.5114(9) 0.031(2) Uani 1 1 d D .
H18 H 0.2267 0.2968 0.4716 0.037 Uiso 1 1 calc R .
C19 C 0.4073(11) 0.3728(11) 0.8191(9) 0.033(3) Uani 1 1 d D .
C20 C 0.2216(14) 0.7480(11) 0.4161(11) 0.046(3) Uani 1 1 d D .
H20 H 0.2445 0.7448 0.3563 0.056 Uiso 1 1 calc R .
N3 N 0.4205(7) 0.4633(7) 0.7801(6) 0.030(2) Uani 1 1 d D .
N1 N 0.2138(8) 0.6529(8) 0.4493(7) 0.0265(19) Uani 1 1 d D .
N2 N 0.2005(7) 0.4590(8) 0.4953(6) 0.033(2) Uani 1 1 d D .
N4 N 0.4694(8) 0.2698(8) 0.6799(7) 0.028(2) Uani 1 1 d D .
O1 O -0.3422(8) 0.1552(10) 0.1335(9) 0.062(3) Uani 1 1 d . .
O2 O 0.1123(9) 0.1981(10) 0.2647(8) 0.061(3) Uani 1 1 d . .
O3 O -0.0537(9) 0.2985(11) 0.0256(8) 0.076(4) Uani 1 1 d . .
O4 O 0.2895(10) 0.1232(10) 0.2040(8) 0.058(3) Uani 1 1 d . .
O5 O -0.0329(10) 0.2101(9) -0.1590(13) 0.093(5) Uani 1 1 d . .
O13 O 0.0526(9) 0.4114(7) 0.2410(8) 0.050(3) Uani 1 1 d . .
O7 O 0.2273(9) -0.0797(10) 0.2166(13) 0.089(5) Uani 1 1 d . .
O8 O 0.1911(10) 0.1885(8) -0.0643(8) 0.056(3) Uani 1 1 d . .
O9 O 0.3925(8) 0.2546(9) 0.1130(11) 0.067(3) Uani 1 1 d . .
O10 O 0.2801(8) 0.0984(8) 0.3994(6) 0.045(2) Uani 1 1 d . .
O11 O -0.3075(11) -0.0311(8) -0.0132(7) 0.058(3) Uani 1 1 d . .
O12 O -0.1108(11) -0.1612(8) 0.2845(7) 0.057(3) Uani 1 1 d . .
O6 O 0.0544(9) -0.0041(9) 0.2804(12) 0.085(5) Uani 1 1 d . .
O14 O -0.1670(10) 0.0156(8) 0.1856(7) 0.056(3) Uani 1 1 d . .
O15 O -0.2522(10) 0.1694(11) -0.0299(8) 0.073(4) Uani 1 1 d . .
O16 O -0.1097(9) 0.2209(10) 0.1705(8) 0.063(3) Uani 1 1 d . .
O17 O -0.2401(9) 0.3101(9) -0.1591(8) 0.052(3) Uani 1 1 d . .
O18 O 0.1687(10) 0.2772(11) 0.1214(9) 0.067(4) Uani 1 1 d . .
O19 O -0.0662(11) 0.1014(10) 0.0282(9) 0.014(2) Uiso 0.50 1 d P .
O20 O -0.0891(14) -0.0932(11) -0.0856(11) 0.025(3) Uani 0.50 1 d P .
O21 O -0.0988(14) -0.0309(11) 0.0315(12) 0.026(3) Uani 0.50 1 d P .
O22 O 0.0482(12) -0.0475(11) 0.1043(11) 0.021(3) Uiso 0.50 1 d P .
O23 O 0.5511(7) 0.4269(6) 0.3699(6) 0.0310(17) Uani 1 1 d . .
O24 O 0.5431(7) 0.3818(7) 0.5372(6) 0.0293(17) Uani 1 1 d . .
O25 O 0.4998(7) 0.2285(6) 0.3740(6) 0.0289(17) Uani 1 1 d D .
O26 O 0.3534(8) 0.3698(7) 0.3830(6) 0.0339(18) Uani 1 1 d . .
O2W O 0.109(6) 0.462(5) -0.009(4) 0.08(3) Uiso 1 1 d D .
O1W O 0.2972(8) 0.5148(7) 0.2541(6) 0.0327(18) Uani 1 1 d D .
H1WA H 0.295(12) 0.4432(15) 0.234(8) 0.039 Uiso 1 1 d D .
H2WB H 0.122(12) 0.393(5) -0.012(9) 0.039 Uiso 1 1 d D .
H1WB H 0.278(11) 0.543(8) 0.200(5) 0.039 Uiso 1 1 d D .
H2WA H 0.110(12) 0.494(8) 0.053(6) 0.039 Uiso 1 1 d D .
H25 H 0.435(6) 0.198(11) 0.326(8) 0.039 Uiso 1 1 d D .

loop_
_atom_site_aniso_label
_atom_site_aniso_U_11
_atom_site_aniso_U_22
_atom_site_aniso_U_33
_atom_site_aniso_U_23
_atom_site_aniso_U_13
_atom_site_aniso_U_12
W1 0.0319(3) 0.0410(3) 0.0227(2) -0.0006(2) 0.0031(2) 0.0035(2)
W2 0.0276(3) 0.0294(3) 0.0295(2) 0.01028(19) 0.0143(2) 0.00706(19)
W3 0.0289(3) 0.0282(3) 0.0252(2) 0.00725(19) 0.0096(2) -0.00311(19)
W4 0.0450(3) 0.0165(2) 0.0221(2) 0.00281(17) 0.0098(2) 0.0036(2)
W5 0.0328(3) 0.0194(2) 0.0426(3) 0.0136(2) 0.0051(2) 0.0101(2)
W6 0.0410(3) 0.0234(2) 0.0307(3) 0.00803(19) 0.0213(2) -0.0019(2)
V1 0.0319(3) 0.0410(3) 0.0227(2) -0.0006(2) 0.0031(2) 0.0035(2)
V2 0.0276(3) 0.0294(3) 0.0295(2) 0.01028(19) 0.0143(2) 0.00706(19)
V3 0.0289(3) 0.0282(3) 0.0252(2) 0.00725(19) 0.0096(2) -0.00311(19)
V4 0.0450(3) 0.0165(2) 0.0221(2) 0.00281(17) 0.0098(2) 0.0036(2)
V5 0.0328(3) 0.0194(2) 0.0426(3) 0.0136(2) 0.0051(2) 0.0101(2)
V6 0.0410(3) 0.0234(2) 0.0307(3) 0.00803(19) 0.0213(2) -0.0019(2)
P2 0.0318(15) 0.0176(13) 0.0243(13) 0.0085(10) 0.0120(12) 0.0050(11)
P1 0.0138(16) 0.0126(15) 0.0165(15) 0.0040(12) 0.0039(13) 0.0004(12)
Cu2 0.0350(8) 0.0218(7) 0.0260(7) 0.0109(5) 0.0119(6) 0.0021(5)
Cu1 0.0459(9) 0.0262(7) 0.0408(8) 0.0192(6) 0.0279(7) 0.0146(6)
C11 0.039(7) 0.064(9) 0.041(7) 0.025(6) 0.026(6) 0.000(6)
C1 0.067(10) 0.030(7) 0.084(11) 0.035(7) 0.038(9) 0.018(7)
C2 0.040(7) 0.037(6) 0.024(5) 0.011(5) 0.013(5) 0.006(5)
C3 0.067(9) 0.035(7) 0.041(7) -0.001(5) 0.033(7) 0.010(6)
C4 0.112(15) 0.056(10) 0.068(10) 0.034(8) 0.063(11) 0.020(10)
C5 0.048(8) 0.064(9) 0.030(6) 0.018(6) 0.019(6) 0.009(7)
C13 0.094(13) 0.033(7) 0.046(8) 0.019(6) 0.018(8) 0.019(8)
C6 0.036(7) 0.026(6) 0.044(7) 0.008(5) 0.011(5) 0.010(5)
C7 0.017(5) 0.043(7) 0.031(6) 0.006(5) 0.009(4) -0.004(5)
C8 0.070(10) 0.048(8) 0.048(8) 0.002(6) 0.038(8) 0.019(7)
C15 0.082(11) 0.035(7) 0.060(9) 0.030(7) 0.036(8) 0.009(7)
C9 0.060(9) 0.054(9) 0.037(7) 0.022(6) 0.019(7) -0.001(7)
C12 0.104(14) 0.034(8) 0.047(8) 0.004(6) 0.024(9) 0.016(8)
C14 0.027(6) 0.023(5) 0.039(6) 0.012(5) 0.013(5) -0.003(4)
C16 0.060(10) 0.036(8) 0.054(8) 0.010(6) 0.010(7) -0.001(7)
C17 0.042(7) 0.030(6) 0.048(7) 0.009(5) 0.023(6) 0.012(5)
C18 0.019(5) 0.030(6) 0.039(6) 0.010(5) 0.005(5) -0.011(4)
C19 0.033(6) 0.043(7) 0.028(6) 0.017(5) 0.010(5) 0.001(5)
C20 0.075(10) 0.036(7) 0.051(8) 0.030(6) 0.038(8) 0.013(7)
N3 0.047(6) 0.021(5) 0.027(5) 0.004(4) 0.019(4) 0.005(4)
N1 0.028(5) 0.027(5) 0.030(5) 0.010(4) 0.016(4) 0.006(4)
N2 0.046(6) 0.029(5) 0.026(5) 0.014(4) 0.011(4) 0.006(4)
N4 0.029(5) 0.030(5) 0.031(5) 0.016(4) 0.009(4) 0.003(4)
O1 0.032(5) 0.080(8) 0.061(6) -0.016(6) 0.021(5) 0.017(5)
O2 0.065(7) 0.100(9) 0.063(6) 0.059(6) 0.051(6) 0.055(6)
O3 0.056(7) 0.105(10) 0.048(6) 0.047(6) -0.022(5) -0.048(7)
O4 0.074(7) 0.081(8) 0.057(6) 0.049(6) 0.049(6) 0.058(6)
O5 0.052(7) 0.035(6) 0.162(14) -0.039(7) 0.040(8) -0.021(5)
O13 0.071(7) 0.021(4) 0.066(6) -0.006(4) 0.048(6) -0.003(4)
O7 0.031(6) 0.052(7) 0.162(13) -0.037(8) 0.048(7) -0.024(5)
O8 0.089(8) 0.029(5) 0.040(5) 0.011(4) 0.007(5) 0.018(5)
O9 0.013(4) 0.052(6) 0.120(10) 0.031(6) -0.004(5) -0.015(4)
O10 0.052(6) 0.059(6) 0.023(4) 0.018(4) 0.003(4) 0.008(5)
O11 0.099(8) 0.031(5) 0.022(4) 0.002(4) -0.005(5) 0.015(5)
O12 0.107(9) 0.041(6) 0.033(5) 0.018(4) 0.032(6) 0.001(6)
O6 0.030(5) 0.043(6) 0.155(12) -0.041(7) 0.042(7) -0.016(4)
O14 0.093(8) 0.029(5) 0.022(4) -0.001(3) -0.007(5) 0.017(5)
O15 0.074(8) 0.085(9) 0.048(6) 0.046(6) -0.016(5) -0.035(6)
O16 0.050(6) 0.084(8) 0.055(6) 0.049(6) -0.004(5) -0.023(6)
O17 0.054(6) 0.050(6) 0.061(6) 0.036(5) 0.015(5) 0.024(5)
O18 0.070(7) 0.103(9) 0.070(7) 0.063(7) 0.051(6) 0.062(7)
O20 0.046(9) 0.016(7) 0.021(7) 0.011(5) 0.016(7) 0.021(6)
O21 0.035(9) 0.013(7) 0.033(8) 0.007(6) 0.013(7) 0.009(6)
O23 0.040(5) 0.025(4) 0.038(4) 0.016(3) 0.020(4) 0.003(3)
O24 0.039(5) 0.030(4) 0.023(4) 0.008(3) 0.015(3) 0.006(3)
O25 0.022(4) 0.016(4) 0.042(5) -0.001(3) 0.007(3) -0.002(3)
O26 0.044(5) 0.024(4) 0.037(4) 0.011(3) 0.014(4) 0.005(3)
O1W 0.044(5) 0.028(4) 0.029(4) 0.015(3) 0.011(4) 0.006(4)

loop_
_atom_type_symbol
_atom_type_description
_atom_type_scat_dispersion_real
_atom_type_scat_dispersion_imag
_atom_type_scat_source
C C 0.0033 0.0016 'International Tables Vol C Tables 4.2.6.8 and 6.1.1.4'
Cu Cu 0.3201 1.2651 'International Tables Vol C Tables 4.2.6.8 and 6.1.1.4'
N N 0.0061 0.0033 'International Tables Vol C Tables 4.2.6.8 and 6.1.1.4'
O O 0.0106 0.0060 'International Tables Vol C Tables 4.2.6.8 and 6.1.1.4'
P P 0.1023 0.0942 'International Tables Vol C Tables 4.2.6.8 and 6.1.1.4'
V V 0.3005 0.5294 'International Tables Vol C Tables 4.2.6.8 and 6.1.1.4'
W W -0.8490 6.8722 'International Tables Vol C Tables 4.2.6.8 and 6.1.1.4'
H H 0.0000 0.0000 'International Tables Vol C Tables 4.2.6.8 and 6.1.1.4'

loop_
_geom_angle_atom_site_label_1
_geom_angle_atom_site_label_2
_geom_angle_atom_site_label_3
_geom_angle
_geom_angle_site_symmetry_1
_geom_angle_site_symmetry_3
O10 W1 O2 102.5(5) . .
O10 W1 O6 102.1(6) . .
O2 W1 O6 88.8(5) . .
O10 W1 O7 102.1(6) . .
O2 W1 O7 155.4(6) . .
O6 W1 O7 86.8(4) . .
O10 W1 O4 100.8(5) . .
O2 W1 O4 87.8(4) . .
O6 W1 O4 157.0(6) . .
O7 W1 O4 86.8(5) . .
O10 W1 O22 157.1(5) . .
O2 W1 O22 94.3(5) . .
O6 W1 O22 62.4(5) . .
O7 W1 O22 62.3(5) . .
O4 W1 O22 95.2(5) . .
O10 W1 O20 158.6(5) . 2
O2 W1 O20 64.3(4) . 2
O6 W1 O20 94.6(6) . 2
O7 W1 O20 91.9(6) . 2
O4 W1 O20 63.6(5) . 2
O22 W1 O20 44.2(5) . 2
O1 W2 O14 102.1(6) . .
O1 W2 O11 104.0(5) . .
O14 W2 O11 87.9(4) . .
O1 W2 O16 100.5(6) . .
O14 W2 O16 89.3(4) . .
O11 W2 O16 155.4(6) . .
O1 W2 O15 102.7(6) . .
O14 W2 O15 155.2(6) . .
O11 W2 O15 86.1(4) . .
O16 W2 O15 86.3(4) . .
O1 W2 O19 159.0(5) . .
O14 W2 O19 92.3(5) . .
O11 W2 O19 91.6(5) . .
O16 W2 O19 64.1(5) . .
O15 W2 O19 63.8(5) . .
O1 W2 O21 161.6(6) . .
O14 W2 O21 65.5(5) . .
O11 W2 O21 63.7(5) . .
O16 W2 O21 93.0(5) . .
O15 W2 O21 90.4(6) . .
O19 W2 O21 39.3(4) . .
O9 W3 O11 103.2(6) . 2
O9 W3 O4 100.8(6) . .
O11 W3 O4 89.4(4) 2 .
O9 W3 O8 101.7(6) . .
O11 W3 O8 87.5(4) 2 .
O4 W3 O8 157.4(5) . .
O9 W3 O18 101.1(6) . .
O11 W3 O18 155.7(6) 2 .
O4 W3 O18 87.4(4) . .
O8 W3 O18 86.3(4) . .
O9 W3 O20 159.2(6) . 2
O11 W3 O20 93.3(5) 2 2
O4 W3 O20 66.4(5) . 2
O8 W3 O20 91.5(5) . 2
O18 W3 O20 63.4(5) . 2
O9 W3 O21 161.4(6) . 2
O11 W3 O21 64.8(5) 2 2
O4 W3 O21 93.5(5) . 2
O8 W3 O21 65.1(5) . 2
O18 W3 O21 91.4(5) . 2
O20 W3 O21 39.3(5) 2 2
O13 W4 O3 102.8(6) . .
O13 W4 O18 101.0(5) . .
O3 W4 O18 88.2(5) . .
O13 W4 O16 101.9(5) . .
O3 W4 O16 88.4(4) . .
O18 W4 O16 157.1(6) . .
O13 W4 O2 100.7(5) . .
O3 W4 O2 156.5(6) . .
O18 W4 O2 87.5(4) . .
O16 W4 O2 86.6(4) . .
O13 W4 O20 157.2(5) . 2
O3 W4 O20 92.7(6) . 2
O18 W4 O20 62.4(5) . 2
O16 W4 O20 95.1(6) . 2
O2 W4 O20 65.0(5) . 2
O13 W4 O19 160.5(5) . .
O3 W4 O19 65.7(5) . .
O18 W4 O19 94.6(5) . .
O16 W4 O19 63.4(5) . .
O2 W4 O19 91.6(5) . .
O20 W4 O19 42.3(5) 2 .
O17 W5 O15 101.8(5) . .
O17 W5 O7 101.6(6) . 2
O15 W5 O7 89.9(6) . 2
O17 W5 O3 102.4(6) . .
O15 W5 O3 88.6(5) . .
O7 W5 O3 155.7(6) 2 .
O17 W5 O5 101.8(6) . .
O15 W5 O5 156.4(6) . .
O7 W5 O5 86.7(5) 2 .
O3 W5 O5 85.1(5) . .
O17 W5 O22 156.9(5) . 2
O15 W5 O22 95.6(5) . 2
O7 W5 O22 62.9(5) 2 2
O3 W5 O22 93.1(5) . 2
O5 W5 O22 62.2(5) . 2
O17 W5 O19 159.2(4) . .
O15 W5 O19 63.2(5) . .
O7 W5 O19 93.1(6) 2 .
O3 W5 O19 64.8(4) . .
O5 W5 O19 93.6(6) . .
O22 W5 O19 43.9(4) 2 .
O12 W6 O8 102.5(5) . 2
O12 W6 O5 103.0(7) . 2
O8 W6 O5 88.5(5) 2 2
O12 W6 O6 102.0(6) . .
O8 W6 O6 155.3(6) 2 .
O5 W6 O6 88.4(4) 2 .
O12 W6 O14 101.4(5) . .
O8 W6 O14 86.7(4) 2 .
O5 W6 O14 155.5(6) 2 .
O6 W6 O14 86.1(5) . .
O12 W6 O22 158.6(5) . .
O8 W6 O22 93.6(5) 2 .
O5 W6 O22 63.0(6) 2 .
O6 W6 O22 63.3(6) . .
O14 W6 O22 93.3(5) . .
O26 P2 O24 113.1(5) . .
O26 P2 O23 114.0(4) . .
O24 P2 O23 109.6(5) . .
O26 P2 O25 107.8(4) . .
O24 P2 O25 104.2(4) . .
O23 P2 O25 107.5(4) . .
O21 P1 O21 180.0(13) 2 .
O21 P1 O19 111.9(7) 2 .
O21 P1 O19 68.1(7) . .
O21 P1 O19 68.1(7) 2 2
O21 P1 O19 111.9(7) . 2
O19 P1 O19 180.0(9) . 2
O21 P1 O20 66.7(8) 2 2
O21 P1 O20 113.3(8) . 2
O19 P1 O20 71.7(7) . 2
O19 P1 O20 108.3(7) 2 2
O21 P1 O20 113.3(8) 2 .
O21 P1 O20 66.7(8) . .
O19 P1 O20 108.3(7) . .
O19 P1 O20 71.7(7) 2 .
O20 P1 O20 180(2) 2 .
O21 P1 O22 70.4(7) 2 2
O21 P1 O22 109.6(7) . 2
O19 P1 O22 72.9(7) . 2
O19 P1 O22 107.1(7) 2 2
O20 P1 O22 106.3(7) 2 2
O20 P1 O22 73.7(7) . 2
O21 P1 O22 109.6(7) 2 .
O21 P1 O22 70.4(7) . .
O19 P1 O22 107.1(7) . .
O19 P1 O22 72.9(7) 2 .
O20 P1 O22 73.7(7) 2 .
O20 P1 O22 106.3(7) . .
O22 P1 O22 180.0(9) 2 .
O23 Cu2 O24 93.0(3) 2_666 .
O23 Cu2 N3 90.5(3) 2_666 .
O24 Cu2 N3 175.7(3) . .
O23 Cu2 N4 167.0(4) 2_666 .
O24 Cu2 N4 95.5(4) . .
N3 Cu2 N4 81.6(4) . .
O26 Cu1 N2 92.8(4) . .
O26 Cu1 N1 170.4(4) . .
N2 Cu1 N1 81.3(4) . .
O26 Cu1 O1W 84.3(3) . .
N2 Cu1 O1W 154.8(3) . .
N1 Cu1 O1W 104.2(3) . .
O26 Cu1 O24 92.7(3) . 2_666
N2 Cu1 O24 125.5(3) . 2_666
N1 Cu1 O24 84.6(3) . 2_666
O1W Cu1 O24 79.7(3) . 2_666
C9 C11 C5 118.6(11) . .
C9 C11 H11 120.7 . .
C5 C11 H11 120.7 . .
C16 C1 C15 117.4(13) . .
C16 C1 H1 121.3 . .
C15 C1 H1 121.3 . .
N1 C2 C3 121.1(11) . .
N1 C2 C7 115.0(10) . .
C3 C2 C7 123.8(11) . .
C12 C3 C2 119.5(13) . .
C12 C3 H3 120.3 . .
C2 C3 H3 120.3 . .
C10 C4 C19 119.3(16) . .
C10 C4 H4 120.4 . .
C19 C4 H4 120.4 . .
C7 C5 C11 118.9(13) . .
C7 C5 H5 120.5 . .
C11 C5 H5 120.5 . .
C20 C13 C12 120.1(14) . .
C20 C13 H13 120.0 . .
C12 C13 H13 120.0 . .
N4 C6 C16 120.7(13) . .
N4 C6 H6 119.6 . .
C16 C6 H6 119.6 . .
N2 C7 C5 121.7(12) . .
N2 C7 C2 113.8(10) . .
C5 C7 C2 124.5(11) . .
C17 C8 C10 119.5(15) . .
C17 C8 H8 120.2 . .
C10 C8 H8 120.2 . .
C14 C15 C1 119.0(13) . .
C14 C15 H15 120.5 . .
C1 C15 H15 120.5 . .
C11 C9 C18 119.5(13) . .
C11 C9 H9 120.2 . .
C18 C9 H9 120.2 . .
C4 C10 C8 118.9(18) . .
C4 C10 H10 120.6 . .
C8 C10 H10 120.6 . .
C3 C12 C13 118.3(13) . .
C3 C12 H12 120.9 . .
C13 C12 H12 120.9 . .
N4 C14 C15 122.7(11) . .
N4 C14 C19 113.8(9) . .
C15 C14 C19 123.5(11) . .
C1 C16 C6 121.4(14) . .
C1 C16 H16 119.3 . .
C6 C16 H16 119.3 . .
N3 C17 C8 120.8(12) . .
N3 C17 H17 119.6 . .
C8 C17 H17 119.6 . .
N2 C18 C9 121.5(12) . .
N2 C18 H18 119.3 . .
C9 C18 H18 119.3 . .
N3 C19 C4 120.0(12) . .
N3 C19 C14 116.3(10) . .
C4 C19 C14 123.6(12) . .
N1 C20 C13 120.9(12) . .
N1 C20 H20 119.6 . .
C13 C20 H20 119.6 . .
C17 N3 C19 121.0(10) . .
C17 N3 Cu2 125.7(8) . .
C19 N3 Cu2 113.3(7) . .
C2 N1 C20 120.1(10) . .
C2 N1 Cu1 113.3(7) . .
C20 N1 Cu1 125.9(8) . .
C7 N2 C18 119.6(10) . .
C7 N2 Cu1 114.5(8) . .
C18 N2 Cu1 125.1(8) . .
C14 N4 C6 118.8(10) . .
C14 N4 Cu2 115.0(8) . .
C6 N4 Cu2 126.2(8) . .
W1 O2 W4 139.9(6) . .
W4 O3 W5 138.3(6) . .
W3 O4 W1 137.2(6) . .
V6 O5 W6 0.00(3) 2 2
V6 O5 W5 139.6(8) 2 .
W6 O5 W5 139.6(8) 2 .
V5 O7 W5 0.00(4) 2 2
V5 O7 W1 141.1(8) 2 .
W5 O7 W1 141.1(8) 2 .
V6 O8 W6 0.00(5) 2 2
V6 O8 W3 140.1(6) 2 .
W6 O8 W3 140.1(6) 2 .
V3 O11 W3 0.00(4) 2 2
V3 O11 W2 140.3(7) 2 .
W3 O11 W2 140.3(7) 2 .
W1 O6 W6 140.0(8) . .
W2 O14 W6 140.0(6) . .
W5 O15 W2 140.2(7) . .
W4 O16 W2 138.9(7) . .
W4 O18 W3 139.8(7) . .
P1 O19 O21 54.2(6) . .
P1 O19 O20 54.2(6) . 2
O21 O19 O20 92.4(9) . 2
P1 O19 W2 127.1(7) . .
O21 O19 W2 72.9(7) . .
O20 O19 W2 135.7(7) 2 .
P1 O19 W4 122.9(7) . .
O21 O19 W4 136.0(8) . .
O20 O19 W4 68.7(6) 2 .
W2 O19 W4 93.1(4) . .
P1 O19 W5 121.5(6) . .
O21 O19 W5 130.4(8) . .
O20 O19 W5 126.4(7) 2 .
W2 O19 W5 92.1(4) . .
W4 O19 W5 90.5(4) . .
P1 O20 O21 54.8(7) . .
P1 O20 O19 54.0(6) . 2
O21 O20 O19 92.2(9) . 2
P1 O20 V3 127.1(7) . 2
O21 O20 V3 72.4(8) . 2
O19 O20 V3 137.6(8) 2 2
P1 O20 W3 127.1(7) . 2
O21 O20 W3 72.4(8) . 2
O19 O20 W3 137.6(8) 2 2
V3 O20 W3 0.00(3) 2 2
P1 O20 V4 123.1(8) . 2
O21 O20 V4 134.4(8) . 2
O19 O20 V4 69.0(6) 2 2
V3 O20 V4 93.6(5) 2 2
W3 O20 V4 93.6(5) 2 2
P1 O20 W4 123.1(8) . 2
O21 O20 W4 134.4(8) . 2
O19 O20 W4 69.0(6) 2 2
V3 O20 W4 93.6(5) 2 2
W3 O20 W4 93.6(5) 2 2
V4 O20 W4 0.00(3) 2 2
P1 O20 W1 120.7(7) . 2
O21 O20 W1 132.1(8) . 2
O19 O20 W1 124.7(8) 2 2
V3 O20 W1 92.4(5) 2 2
W3 O20 W1 92.4(5) 2 2
V4 O20 W1 90.4(4) 2 2
W4 O20 W1 90.4(4) 2 2
P1 O21 O20 58.6(8) . .
P1 O21 O19 57.7(7) . .
O20 O21 O19 96.4(10) . .
P1 O21 O22 58.2(7) . .
O20 O21 O22 94.1(10) . .
O19 O21 O22 93.7(10) . .
P1 O21 V3 126.9(8) . 2
O20 O21 V3 68.4(8) . 2
O19 O21 V3 132.1(9) . 2
O22 O21 V3 131.1(8) . 2
P1 O21 W3 126.9(8) . 2
O20 O21 W3 68.4(8) . 2
O19 O21 W3 132.1(9) . 2
O22 O21 W3 131.1(8) . 2
V3 O21 W3 0.00(4) 2 2
P1 O21 W2 125.4(7) . .
O20 O21 W2 133.9(9) . .
O19 O21 W2 67.7(6) . .
O22 O21 W2 128.5(8) . .
V3 O21 W2 90.2(5) 2 .
W3 O21 W2 90.2(5) 2 .
P1 O22 O21 51.3(6) . .
P1 O22 W6 124.4(7) . .
O21 O22 W6 73.1(7) . .
P1 O22 V5 121.7(7) . 2
O21 O22 V5 132.9(8) . 2
W6 O22 V5 94.5(5) . 2
P1 O22 W5 121.7(7) . 2
O21 O22 W5 132.9(8) . 2
W6 O22 W5 94.5(5) . 2
V5 O22 W5 0.00(2) 2 2
P1 O22 W1 121.3(7) . .
O21 O22 W1 131.8(8) . .
W6 O22 W1 93.6(5) . .
V5 O22 W1 93.4(5) 2 .
W5 O22 W1 93.4(5) 2 .
P2 O23 Cu2 127.5(5) . 2_666
P2 O24 Cu2 130.8(5) . .
P2 O24 Cu1 112.7(4) . 2_666
Cu2 O24 Cu1 104.7(3) . 2_666
P2 O25 H25 107(9) . .
P2 O26 Cu1 127.0(5) . .
H2WB O2W H2WA 109.8(19) . .
Cu1 O1W H1WA 93(7) . .
Cu1 O1W H1WB 148(8) . .
H1WA O1W H1WB 109.9(18) . .

loop_
_geom_bond_atom_site_label_1
_geom_bond_atom_site_label_2
_geom_bond_distance
_geom_bond_site_symmetry_2
W1 O10 1.665(8) .
W1 O2 1.859(10) .
W1 O6 1.883(11) .
W1 O7 1.898(11) .
W1 O4 1.925(10) .
W1 O22 2.448(14) .
W1 O20 2.516(13) 2
W2 O1 1.652(9) .
W2 O14 1.866(9) .
W2 O11 1.879(9) .
W2 O16 1.910(10) .
W2 O15 1.927(9) .
W2 O19 2.435(12) .
W2 O21 2.515(14) .
W3 O9 1.643(8) .
W3 O11 1.873(9) 2
W3 O4 1.892(8) .
W3 O8 1.898(9) .
W3 O18 1.906(9) .
W3 O20 2.408(16) 2
W3 O21 2.469(15) 2
W4 O13 1.681(8) .
W4 O3 1.874(9) .
W4 O18 1.878(10) .
W4 O16 1.894(10) .
W4 O2 1.905(9) .
W4 O20 2.466(12) 2
W4 O19 2.473(12) .
W5 O17 1.683(8) .
W5 O15 1.853(11) .
W5 O7 1.869(11) 2
W5 O3 1.904(10) .
W5 O5 1.907(13) .
W5 O22 2.435(13) 2
W5 O19 2.499(12) .
W6 O12 1.661(8) .
W6 O8 1.876(10) 2
W6 O5 1.881(11) 2
W6 O6 1.884(10) .
W6 O14 1.912(9) .
W6 O22 2.407(13) .
P2 O26 1.503(9) .
P2 O24 1.515(7) .
P2 O23 1.524(8) .
P2 O25 1.581(8) .
P1 O21 1.459(15) 2
P1 O21 1.459(15) .
P1 O19 1.520(12) .
P1 O19 1.520(12) 2
P1 O20 1.524(16) 2
P1 O20 1.524(16) .
P1 O22 1.589(13) 2
P1 O22 1.589(13) .
Cu2 O23 1.919(8) 2_666
Cu2 O24 1.968(7) .
Cu2 N3 1.991(9) .
Cu2 N4 2.006(9) .
Cu1 O26 1.915(8) .
Cu1 N2 1.982(9) .
Cu1 N1 2.001(9) .
Cu1 O1W 2.113(8) .
Cu1 O24 2.305(8) 2_666
C11 C9 1.36(2) .
C11 C5 1.41(2) .
C11 H11 0.9300 .
C1 C16 1.37(2) .
C1 C15 1.39(2) .
C1 H1 0.9300 .
C2 N1 1.327(14) .
C2 C3 1.386(16) .
C2 C7 1.496(17) .
C3 C12 1.38(2) .
C3 H3 0.9300 .
C4 C10 1.36(3) .
C4 C19 1.393(18) .
C4 H4 0.9300 .
C5 C7 1.375(16) .
C5 H5 0.9300 .
C13 C20 1.366(19) .
C13 C12 1.38(2) .
C13 H13 0.9300 .
C6 N4 1.349(15) .
C6 C16 1.373(18) .
C6 H6 0.9300 .
C7 N2 1.334(15) .
C8 C17 1.373(18) .
C8 C10 1.39(3) .
C8 H8 0.9300 .
C15 C14 1.380(16) .
C15 H15 0.9300 .
C9 C18 1.383(16) .
C9 H9 0.9300 .
C10 H10 0.9300 .
C12 H12 0.9300 .
C14 N4 1.333(14) .
C14 C19 1.476(17) .
C16 H16 0.9300 .
C17 N3 1.316(14) .
C17 H17 0.9300 .
C18 N2 1.346(14) .
C18 H18 0.9300 .
C19 N3 1.354(14) .
C20 N1 1.347(14) .
C20 H20 0.9300 .
O5 V6 1.881(11) 2
O5 W6 1.881(11) 2
O7 V5 1.869(11) 2
O7 W5 1.869(11) 2
O8 V6 1.876(10) 2
O8 W6 1.876(10) 2
O11 V3 1.873(9) 2
O11 W3 1.873(9) 2
O19 O21 1.668(18) .
O19 O20 1.78(2) 2
O20 O21 1.640(19) .
O20 O19 1.78(2) 2
O20 V3 2.408(16) 2
O20 W3 2.408(16) 2
O20 V4 2.466(12) 2
O20 W4 2.466(12) 2
O20 W1 2.516(13) 2
O21 O22 1.76(2) .
O21 V3 2.469(15) 2
O21 W3 2.469(15) 2
O22 V5 2.435(13) 2
O22 W5 2.435(13) 2
O23 Cu2 1.919(8) 2_666
O24 Cu1 2.305(8) 2_666
O25 H25 0.85(9) .
O2W H2WB 1.11(5) .
O2W H2WA 1.11(5) .
O1W H1WA 0.849(10) .
O1W H1WB 0.849(10) .

loop_
_geom_hbond_atom_site_label_D
_geom_hbond_atom_site_label_H
_geom_hbond_atom_site_label_A
_geom_hbond_distance_DH
_geom_hbond_distance_HA
_geom_hbond_distance_DA
_geom_hbond_angle_DHA
_geom_hbond_site_symmetry_A
O1W H1WB O17 0.849(10) 1.99(6) 2.718(12) 143(9) 2_565
O2W H2WA O2W 1.11(5) 2.5(3) 2.82(8) 101(22) 2_565
O2W H2WA O17 1.11(5) 2.4(2) 3.12(4) 139(26) 2_565
O2W H2WA O3 1.11(5) 2.97(10) 3.09(3) 87(8) 2_565
